data_2008870
loop_
_publ_author_name
'McKee, Vickie'
'Nelson, Jane'

_publ_section_title
;
 1,4,7,10,13,16,21,24-Octaazabicyclo[8.8.8]hexacosa-4,6,13,15,21,23-hexaene
 pentahydrate
;
_journal_issue 9
_journal_name_full 'Acta Crystallographica Section C'
_journal_page_first 1494
_journal_page_last 1496
_journal_paper_doi 10.1107/S010827019900671X
_journal_volume 55
_journal_year 1999
_chemical_formula_iupac 'C18 H30 N8 , 5H2 O'
_chemical_formula_sum 'C18 H40 N8 O5'
_chemical_formula_weight 448.58
_chemical_name_systematic
;
1,4,7,10,13,16,21,24-Octaazabicyclo[8.8.8]hexacosa-4,6,13,15,21,23-hexaene
pentahydrate
;
_space_group_IT_number 9
_symmetry_cell_setting monoclinic
_symmetry_space_group_name_Hall 'C -2yc'
_symmetry_space_group_name_H-M 'C 1 c 1'
_audit_creation_method SHELXL-97
_cell_angle_alpha 90.00
_cell_angle_beta 122.532(6)
_cell_angle_gamma 90.00
_cell_formula_units_Z 4
_cell_length_a 22.3117(14)
_cell_length_b 8.2925(6)
_cell_length_c 16.1711(18)
_cell_measurement_reflns_used 34
_cell_measurement_temperature 153(2)
_cell_measurement_theta_max 12.47
_cell_measurement_theta_min 5.45
_cell_volume 2522.5(4)
_computing_cell_refinement XSCANS
_computing_data_collection 'XSCANS (Siemens, 1994)'
_computing_data_reduction 'SHELXTL (Sheldrick, 1990a)'
_computing_molecular_graphics SHELXTL
_computing_publication_material SHELXL97
_computing_structure_refinement 'SHELXL97 (Sheldrick, 1997)'
_computing_structure_solution 'SHELXS97 (Sheldrick, 1990b)'
_diffrn_ambient_temperature 153(2)
_diffrn_measured_fraction_theta_full 1.000
_diffrn_measured_fraction_theta_max 1.000
_diffrn_measurement_device_type 'Siemens P4'
_diffrn_measurement_method '\w scans'
_diffrn_radiation_monochromator graphite
_diffrn_radiation_source 'fine-focus sealed tube'
_diffrn_radiation_type MoK\a
_diffrn_radiation_wavelength 0.71073
_diffrn_reflns_av_R_equivalents 0.015
_diffrn_reflns_av_sigmaI/netI 0.021
_diffrn_reflns_limit_h_max 26
_diffrn_reflns_limit_h_min 0
_diffrn_reflns_limit_k_max 1
_diffrn_reflns_limit_k_min -9
_diffrn_reflns_limit_l_max 16
_diffrn_reflns_limit_l_min -19
_diffrn_reflns_number 2603
_diffrn_reflns_theta_full 25.00
_diffrn_reflns_theta_max 25
_diffrn_reflns_theta_min 2.17
_diffrn_standards_decay_% 0
_diffrn_standards_interval_count 97
_diffrn_standards_number 3
_exptl_absorpt_coefficient_mu 0.087
_exptl_absorpt_correction_type none
_exptl_crystal_colour colourless
_exptl_crystal_density_diffrn 1.181
_exptl_crystal_density_method 'not measured'
_exptl_crystal_description block
_exptl_crystal_F_000 976
_exptl_crystal_size_max 0.60
_exptl_crystal_size_mid 0.58
_exptl_crystal_size_min 0.42
_refine_diff_density_max 0.14
_refine_diff_density_min -0.12
_refine_ls_abs_structure_details 'Flack (1983)'
_refine_ls_abs_structure_Flack 0.1(12)
_refine_ls_extinction_coef 0.0052(4)
_refine_ls_extinction_method 'SHELXL97 (Sheldrick, 1997)'
_refine_ls_goodness_of_fit_ref 1.052
_refine_ls_hydrogen_treatment mixed
_refine_ls_matrix_type full
_refine_ls_number_parameters 311
_refine_ls_number_reflns 2273
_refine_ls_number_restraints 2
_refine_ls_restrained_S_all 1.052
_refine_ls_R_factor_all 0.036
_refine_ls_R_factor_gt 0.029
_refine_ls_shift/su_max <0.001
_refine_ls_shift/su_mean 0.000
_refine_ls_structure_factor_coef Fsqd
_refine_ls_weighting_details 'calc w = 1/[\s^2^(Fo^2^)+(0.0351P)^2^+0.6765P] where P=(Fo^2^+2Fc^2^)/3'
_refine_ls_weighting_scheme calc
_refine_ls_wR_factor_ref 0.068
_reflns_number_gt 2074
_reflns_number_total 2273
_reflns_threshold_expression I>2\s(I)
_cod_data_source_file bm1339.cif
_cod_data_source_block tlgt
_cod_depositor_comments
;
The following automatic conversions were performed:
'_symmetry_cell_setting' value 'Monoclinic' changed to 'monoclinic'
according to '/home/saulius/struct/CIF-dictionaries/cif_core.dic'
dictionary named 'cif_core.dic' version 2.4.1 from 2010-06-29.

Automatic conversion script
Id: cif_fix_enum 1527 2010-12-29 10:47:43Z saulius 

The following automatic conversions were performed:

'_symmetry_cell_setting' value 'Monoclinic' changed to 'monoclinic'
according to /home/saulius/struct/CIF-dictionaries/cif_core.dic
dictionary named 'cif_core.dic' version 2.4.1 from 2010-06-29.

Automatic conversion script
Id: cif_fix_values 1715 2011-07-08 13:25:40Z adriana 
;
_cod_original_sg_symbol_H-M Cc
_cod_database_code 2008870
_cod_database_fobs_code 2008870

loop_
_symmetry_equiv_pos_as_xyz
'x, y, z'
'x, -y, z+1/2'
'x+1/2, y+1/2, z'
'x+1/2, -y+1/2, z+1/2'

loop_
_atom_site_label
_atom_site_fract_x
_atom_site_fract_y
_atom_site_fract_z
_atom_site_U_iso_or_equiv
_atom_site_adp_type
_atom_site_calc_flag
_atom_site_refinement_flags
_atom_site_occupancy
_atom_site_disorder_assembly
_atom_site_disorder_group
_atom_site_type_symbol
N1 -0.16337(10) -0.1370(2) 0.29803(14) 0.0248(5) Uani d . 1 . . N
C11 -0.19079(13) -0.2691(3) 0.22715(19) 0.0287(6) Uani d . 1 . . C
H11A -0.2182 -0.2240 0.1600 0.034 Uiso calc R 1 . . H
H11B -0.2235 -0.3355 0.2366 0.034 Uiso calc R 1 . . H
C12 -0.13168(13) -0.3756(3) 0.23753(19) 0.0302(6) Uani d . 1 . . C
H12A -0.0991 -0.4052 0.3073 0.036 Uiso calc R 1 . . H
H12B -0.1524 -0.4762 0.1996 0.036 Uiso calc R 1 . . H
N11 -0.09196(11) -0.2935(3) 0.20241(14) 0.0277(5) Uani d . 1 . . N
C13 -0.02451(13) -0.3013(3) 0.25430(18) 0.0260(5) Uani d . 1 . . C
H13 -0.0015 -0.3544 0.3160 0.031 Uiso calc R 1 . . H
C14 0.01792(14) -0.2289(3) 0.21954(18) 0.0277(6) Uani d . 1 . . C
H14 -0.0046 -0.1640 0.1622 0.033 Uiso calc R 1 . . H
N12 0.08425(10) -0.2523(3) 0.26532(14) 0.0265(5) Uani d . 1 . . N
C15 0.12302(13) -0.1791(3) 0.22545(19) 0.0315(6) Uani d . 1 . . C
H15A 0.0900 -0.1142 0.1668 0.038 Uiso calc R 1 . . H
H15B 0.1436 -0.2646 0.2053 0.038 Uiso calc R 1 . . H
C16 0.18194(13) -0.0721(3) 0.3022(2) 0.0305(6) Uani d . 1 . . C
H16A 0.2136 -0.1368 0.3616 0.037 Uiso calc R 1 . . H
H16B 0.2106 -0.0311 0.2766 0.037 Uiso calc R 1 . . H
N2 0.15403(10) 0.0649(2) 0.32891(15) 0.0271(5) Uani d . 1 . . N
C21 -0.21262(13) -0.0013(3) 0.26611(19) 0.0276(6) Uani d . 1 . . C
H21A -0.2029 0.0610 0.3243 0.033 Uiso calc R 1 . . H
H21B -0.2618 -0.0429 0.2331 0.033 Uiso calc R 1 . . H
C22 -0.20654(13) 0.1105(3) 0.19607(18) 0.0288(6) Uani d . 1 . . C
H22A -0.2133 0.0477 0.1396 0.035 Uiso calc R 1 . . H
H22B -0.2442 0.1938 0.1708 0.035 Uiso calc R 1 . . H
N21 -0.13684(11) 0.1878(3) 0.24670(14) 0.0263(5) Uani d . 1 . . N
C23 -0.09662(13) 0.1581(3) 0.21552(17) 0.0264(5) Uani d . 1 . . C
H23 -0.1123 0.0847 0.1626 0.032 Uiso calc R 1 . . H
C24 -0.02707(13) 0.2332(3) 0.25841(18) 0.0261(6) Uani d . 1 . . C
H24 -0.0080 0.2965 0.3162 0.031 Uiso calc R 1 . . H
N22 0.00786(11) 0.2137(3) 0.21805(14) 0.0285(5) Uani d . 1 . . N
C25 0.07425(13) 0.3019(3) 0.25698(19) 0.0303(6) Uani d . 1 . . C
H25A 0.0919 0.3377 0.3247 0.036 Uiso calc R 1 . . H
H25B 0.0658 0.3990 0.2164 0.036 Uiso calc R 1 . . H
C26 0.12973(13) 0.1964(3) 0.25705(19) 0.0303(6) Uani d . 1 . . C
H26A 0.1095 0.1499 0.1908 0.036 Uiso calc R 1 . . H
H26B 0.1710 0.2638 0.2720 0.036 Uiso calc R 1 . . H
C31 -0.14148(13) -0.1902(3) 0.39677(18) 0.0299(6) Uani d . 1 . . C
H31A -0.1293 -0.3063 0.4039 0.036 Uiso calc R 1 . . H
H31B -0.1817 -0.1766 0.4059 0.036 Uiso calc R 1 . . H
C32 -0.07803(14) -0.0960(4) 0.47519(19) 0.0314(6) Uani d . 1 . . C
H32A -0.0873 0.0210 0.4624 0.038 Uiso calc R 1 . . H
H32B -0.0706 -0.1194 0.5401 0.038 Uiso calc R 1 . . H
N31 -0.01402(11) -0.1388(3) 0.47636(15) 0.0285(5) Uani d . 1 . . N
C33 0.02213(14) -0.0239(3) 0.47292(18) 0.0271(6) Uani d . 1 . . C
H33 0.0051 0.0836 0.4649 0.033 Uiso calc R 1 . . H
C34 0.08981(13) -0.0550(3) 0.48121(17) 0.0278(6) Uani d . 1 . . C
H34 0.1032 -0.1622 0.4775 0.033 Uiso calc R 1 . . H
N32 0.13043(11) 0.0623(3) 0.49341(15) 0.0287(5) Uani d . 1 . . N
C35 0.19836(13) 0.0260(3) 0.50396(19) 0.0312(6) Uani d . 1 . . C
H35A 0.2013 -0.0909 0.4943 0.037 Uiso calc R 1 . . H
H35B 0.2379 0.0545 0.5710 0.037 Uiso calc R 1 . . H
C36 0.20545(13) 0.1203(3) 0.42927(19) 0.0312(6) Uani d . 1 . . C
H36A 0.1976 0.2363 0.4347 0.037 Uiso calc R 1 . . H
H36B 0.2543 0.1074 0.4435 0.037 Uiso calc R 1 . . H
O1W 0.18836(10) -0.4032(3) 0.45043(16) 0.0421(5) Uani d . 1 . . O
H1WA 0.1530(16) -0.360(4) 0.389(2) 0.040 Uiso d . 1 . . H
H1WB 0.1722(16) -0.458(4) 0.472(2) 0.040 Uiso d . 1 . . H
O2W -0.17484(11) -0.1825(3) 0.00214(14) 0.0396(5) Uani d . 1 . . O
H2WA -0.1536(16) -0.207(4) 0.056(2) 0.040 Uiso d . 1 . . H
H2WB -0.2134(18) -0.156(4) -0.010(2) 0.040 Uiso d . 1 . . H
O3W 0.12500(12) 0.4050(3) 0.51967(18) 0.0449(5) Uani d . 1 . . O
H3WA 0.1208(17) 0.307(4) 0.508(2) 0.040 Uiso d . 1 . . H
H3WB 0.0879(17) 0.439(4) 0.520(2) 0.040 Uiso d . 1 . . H
O4W -0.11569(12) 0.3656(3) 0.41687(16) 0.0438(5) Uani d . 1 . . O
H4WA -0.1232(16) 0.313(4) 0.365(2) 0.040 Uiso d . 1 . . H
H4WB -0.1360(17) 0.318(4) 0.438(2) 0.040 Uiso d . 1 . . H
O5W 0.01454(12) -0.4807(3) 0.52799(18) 0.0495(6) Uani d . 1 . . O
H5WA 0.0073(17) -0.386(4) 0.510(2) 0.040 Uiso d . 1 . . H
H5WB -0.0224(18) -0.530(4) 0.501(2) 0.040 Uiso d . 1 . . H

loop_
_atom_site_aniso_label
_atom_site_aniso_U_11
_atom_site_aniso_U_22
_atom_site_aniso_U_33
_atom_site_aniso_U_12
_atom_site_aniso_U_13
_atom_site_aniso_U_23
N1 0.0245(10) 0.0248(11) 0.0243(10) -0.0009(9) 0.0125(9) 0.0010(9)
C11 0.0229(13) 0.0290(14) 0.0316(13) -0.0082(11) 0.0129(11) -0.0028(11)
C12 0.0288(13) 0.0248(13) 0.0332(14) -0.0046(12) 0.0143(11) -0.0021(11)
N11 0.0271(12) 0.0277(12) 0.0260(11) 0.0034(10) 0.0127(9) -0.0006(9)
C13 0.0278(13) 0.0217(13) 0.0254(12) 0.0005(11) 0.0122(11) 0.0007(11)
C14 0.0307(14) 0.0268(14) 0.0243(12) 0.0022(11) 0.0139(11) 0.0030(11)
N12 0.0271(12) 0.0227(11) 0.0278(11) -0.0021(9) 0.0134(10) -0.0020(9)
C15 0.0319(15) 0.0347(15) 0.0337(15) 0.0032(12) 0.0214(13) 0.0014(12)
C16 0.0263(13) 0.0302(15) 0.0412(15) 0.0010(11) 0.0224(12) 0.0055(12)
N2 0.0237(10) 0.0271(12) 0.0292(11) -0.0012(9) 0.0133(9) 0.0032(9)
C21 0.0252(13) 0.0288(14) 0.0315(13) -0.0019(11) 0.0170(11) 0.0006(11)
C22 0.0241(13) 0.0315(14) 0.0286(13) 0.0003(11) 0.0127(11) 0.0039(11)
N21 0.0289(11) 0.0244(11) 0.0263(10) -0.0016(9) 0.0155(9) 0.0027(9)
C23 0.0293(13) 0.0223(13) 0.0226(12) -0.0002(11) 0.0106(11) 0.0002(10)
C24 0.0293(13) 0.0197(13) 0.0235(12) -0.0025(11) 0.0105(11) -0.0009(10)
N22 0.0257(11) 0.0297(12) 0.0283(11) -0.0009(10) 0.0133(10) 0.0007(10)
C25 0.0274(13) 0.0257(14) 0.0341(14) -0.0033(11) 0.0141(12) 0.0005(12)
C26 0.0294(14) 0.0305(15) 0.0343(14) -0.0018(12) 0.0193(12) 0.0061(12)
C31 0.0290(13) 0.0332(14) 0.0324(14) -0.0001(12) 0.0198(12) 0.0062(12)
C32 0.0326(14) 0.0369(16) 0.0285(13) 0.0035(12) 0.0190(12) 0.0013(12)
N31 0.0280(11) 0.0303(12) 0.0255(10) -0.0011(10) 0.0133(9) -0.0009(10)
C33 0.0309(13) 0.0264(14) 0.0207(12) 0.0026(12) 0.0116(11) -0.0002(11)
C34 0.0303(14) 0.0265(14) 0.0217(12) 0.0023(12) 0.0108(11) 0.0000(11)
N32 0.0311(12) 0.0271(12) 0.0270(11) 0.0009(10) 0.0151(10) 0.0023(9)
C35 0.0237(13) 0.0309(14) 0.0301(14) 0.0001(12) 0.0087(11) 0.0015(12)
C36 0.0237(13) 0.0288(14) 0.0377(14) -0.0054(11) 0.0144(12) -0.0005(12)
O1W 0.0260(10) 0.0446(13) 0.0415(12) -0.0059(9) 0.0088(9) 0.0160(10)
O2W 0.0285(10) 0.0626(14) 0.0290(9) 0.0067(10) 0.0163(9) 0.0051(10)
O3W 0.0492(13) 0.0290(11) 0.0736(15) -0.0019(10) 0.0443(12) 0.0006(11)
O4W 0.0609(14) 0.0376(12) 0.0462(12) -0.0191(10) 0.0376(11) -0.0118(10)
O5W 0.0360(12) 0.0302(12) 0.0745(16) 0.0029(10) 0.0245(11) -0.0021(12)

loop_
_atom_type_symbol
_atom_type_description
_atom_type_scat_dispersion_real
_atom_type_scat_dispersion_imag
_atom_type_scat_source
C C 0.0033 0.0016 'International Tables Vol C Tables 4.2.6.8 and 6.1.1.4'
H H 0.0000 0.0000 'International Tables Vol C Tables 4.2.6.8 and 6.1.1.4'
N N 0.0061 0.0033 'International Tables Vol C Tables 4.2.6.8 and 6.1.1.4'
O O 0.0106 0.0060 'International Tables Vol C Tables 4.2.6.8 and 6.1.1.4'

loop_
_geom_angle_atom_site_label_1
_geom_angle_atom_site_label_2
_geom_angle_atom_site_label_3
_geom_angle
C21 N1 C11 112.51(19)
C21 N1 C31 111.37(19)
C11 N1 C31 112.5(2)
C21 N1 N2 112.30(13)
C11 N1 N2 102.43(13)
C31 N1 N2 105.18(13)
N1 C11 C12 112.1(2)
N11 C12 C11 111.1(2)
C13 N11 C12 118.2(2)
N11 C13 C14 120.4(2)
N12 C14 C13 120.5(2)
C14 N12 C15 117.6(2)
N12 C15 C16 109.9(2)
N2 C16 C15 112.0(2)
C16 N2 C26 112.1(2)
C16 N2 C36 111.4(2)
C26 N2 C36 112.3(2)
C16 N2 N1 111.44(13)
C26 N2 N1 101.04(12)
C36 N2 N1 108.14(13)
N1 C21 C22 112.4(2)
N21 C22 C21 110.1(2)
C23 N21 C22 117.4(2)
N21 C23 C24 121.9(2)
N22 C24 C23 119.5(2)
C24 N22 C25 118.5(2)
N22 C25 C26 110.5(2)
N2 C26 C25 112.5(2)
N1 C31 C32 111.8(2)
N31 C32 C31 110.6(2)
C33 N31 C32 117.2(2)
N31 C33 C34 120.8(2)
N32 C34 C33 119.5(2)
C34 N32 C35 117.9(2)
N32 C35 C36 110.3(2)
N2 C36 C35 111.4(2)

loop_
_geom_bond_atom_site_label_1
_geom_bond_atom_site_label_2
_geom_bond_site_symmetry_2
_geom_bond_distance
_geom_bond_publ_flag
N1 C21 . 1.460(3) ?
N1 C11 . 1.461(3) ?
N1 C31 . 1.464(3) ?
N1 N2 . 7.029(3) ?
C11 C12 . 1.520(4) ?
C12 N11 . 1.454(3) ?
N11 C13 . 1.271(3) ?
C13 C14 . 1.464(4) ?
C14 N12 . 1.264(3) ?
N12 C15 . 1.460(3) ?
C15 C16 . 1.517(4) ?
C16 N2 . 1.468(3) ?
N2 C26 . 1.468(3) ?
N2 C36 . 1.469(3) ?
C21 C22 . 1.525(4) ?
C22 N21 . 1.460(3) ?
N21 C23 . 1.268(3) ?
C23 C24 . 1.456(4) ?
C24 N22 . 1.268(3) ?
N22 C25 . 1.457(3) ?
C25 C26 . 1.515(4) ?
C31 C32 . 1.514(4) ?
C32 N31 . 1.462(3) ?
N31 C33 . 1.269(3) ?
C33 C34 . 1.465(4) ?
C34 N32 . 1.271(3) ?
N32 C35 . 1.462(3) ?
C35 C36 . 1.517(4) ?

loop_
_geom_hbond_atom_site_label_D
_geom_hbond_atom_site_label_H
_geom_hbond_atom_site_label_A
_geom_hbond_site_symmetry_A
_geom_hbond_distance_DH
_geom_hbond_distance_HA
_geom_hbond_distance_DA
_geom_hbond_angle_DHA
_geom_hbond_publ_flag
O1W H1WA N12 . 0.94(3) 1.97(3) 2.906(3) 175(3) y
O1W H1WB O3W 1_545 0.78(3) 1.96(3) 2.736(3) 176(3) y
O2W H2WA N11 . 0.76(3) 2.12(3) 2.883(3) 175(3) y
O2W H2WB O1W 4_444 0.80(3) 1.99(3) 2.788(3) 176(3) y
O3W H3WA N32 . 0.83(3) 2.07(3) 2.885(3) 170(3) y
O3W H3WB O5W 1_565 0.88(3) 1.83(3) 2.711(3) 176(3) y
O4W H4WA N21 . 0.87(3) 2.05(3) 2.928(3) 178(3) y
O4W H4WB O2W 2 0.80(3) 2.01(3) 2.812(3) 173(3) y
O5W H5WA N31 . 0.82(3) 2.11(4) 2.928(3) 174(3) y
O5W H5WB O4W 1_545 0.80(3) 1.97(4) 2.771(3) 172(3) y

loop_
_geom_torsion_atom_site_label_1
_geom_torsion_atom_site_label_2
_geom_torsion_atom_site_label_3
_geom_torsion_atom_site_label_4
_geom_torsion
N11 C13 C14 N12 -171.8(2)
N21 C23 C24 N22 -172.3(2)
N31 C33 C34 N32 -168.7(2)
